data_1574602
loop_
_publ_author_name
'Zheng, Hongrui'
'Wang, Qingqing'
'Wang, Fei'
'Li, Shangda'
'Zhang, Jian'

_publ_section_title
;
 Rational design of circularly polarized luminescence active chiral
 metal--organic frameworks for logic devices
;
_journal_issue 24
_journal_name_full 'Chemical Science'
_journal_page_first 10742
_journal_page_last 10749
_journal_paper_doi 10.1039/D5SC02334C
_journal_volume 16
_journal_year 2025
_chemical_formula_moiety 'C2.6 H2.4 N0.4 O1.2 Zn0.2'
_chemical_formula_sum 'C2.6 H0.05 N0.4 O1.2 Zn0.2'
_chemical_formula_weight 69.15
_chemical_name_systematic D-6
_space_group_crystal_system orthorhombic
_space_group_IT_number 18
_space_group_name_Hall 'P 2 2ab'
_space_group_name_H-M_alt 'P 21 21 2'
_atom_sites_solution_hydrogens geom
_atom_sites_solution_primary dual
_audit_creation_date 2025-01-07
_audit_creation_method
;
Olex2 1.5
(compiled 2024.02.16 svn.r378c4104 for OlexSys, GUI svn.r6928)
;
_audit_update_record
;
2025-01-07 deposited with the CCDC.	2025-05-12 downloaded from the CCDC.
;
_cell_angle_alpha 90
_cell_angle_beta 90
_cell_angle_gamma 90
_cell_formula_units_Z 20
_cell_length_a 8.5952(2)
_cell_length_b 11.3099(2)
_cell_length_c 14.1931(3)
_cell_measurement_reflns_used 25134
_cell_measurement_temperature 99.98(18)
_cell_measurement_theta_max 30.7400
_cell_measurement_theta_min 2.2740
_cell_volume 1379.72(5)
_computing_cell_refinement 'CrysAlisPro 1.171.43.101a (Rigaku OD, 2023)'
_computing_data_collection 'CrysAlisPro 1.171.43.101a (Rigaku OD, 2023)'
_computing_data_reduction 'CrysAlisPro 1.171.43.101a (Rigaku OD, 2023)'
_computing_molecular_graphics 'Olex2 1.5 (Dolomanov et al., 2009)'
_computing_publication_material 'Olex2 1.5 (Dolomanov et al., 2009)'
_computing_structure_refinement 'SHELXL 2018/1 (Sheldrick, 2015)'
_computing_structure_solution 'SHELXT 2014/5 (Sheldrick, 2014)'
_diffrn_ambient_environment N~2~
_diffrn_ambient_temperature 99.98(18)
_diffrn_detector 'Hybrid Pixel Array Detector'
_diffrn_detector_area_resol_mean 10.0000
_diffrn_detector_type HyPix
_diffrn_measured_fraction_theta_full 0.999
_diffrn_measured_fraction_theta_max 0.926
_diffrn_measurement_details
;
List of Runs (angles in degrees, time in seconds):

  # Type    Start    End  Width  t~exp~   \w     \q     \k     \f   Frames
#--------------------------------------------------------------------------
  1  \w    -18.00  40.00   0.50    0.51    --    6.45 -99.00  90.00  116
  2  \w    -18.00  40.00   0.50    0.51    --    6.45 -99.00 150.00  116
  3  \w    -10.00  79.00   0.50    0.51    --    6.45  57.00 120.00  178
  4  \w    -17.00  79.00   0.50    0.51    --    6.45  77.00 -30.00  192
  5  \w     -8.00  80.00   0.50    0.51    --    6.45  38.00 -90.00  176
  6  \w    -18.00  40.00   0.50    0.51    --    6.45 -99.00 -30.00  116
  7  \w    -18.00  40.00   0.50    0.51    --    6.45 -99.00 -90.00  116
  8  \w    -67.00  19.00   0.50    0.51    --    6.45 -38.00-180.00  172
  9  \w    -18.00  40.00   0.50    0.51    --    6.45 -99.00-180.00  116
 10  \w    -18.00  28.00   0.50    0.51    --   -5.59 -99.00-180.00   92
 11  \w    -21.00  70.00   0.50    0.51    --   -5.59  19.00   0.00  182
;
_diffrn_measurement_device 'four-circle diffractometer'
_diffrn_measurement_device_type 'XtaLAB Synergy R, HyPix'
_diffrn_measurement_method '\w scans'
_diffrn_orient_matrix_type 'CrysAlisPro convention (1999,Acta A55,543-557)'
_diffrn_orient_matrix_UB_11 0.0338500000
_diffrn_orient_matrix_UB_12 0.0361726000
_diffrn_orient_matrix_UB_13 0.0353307000
_diffrn_orient_matrix_UB_21 0.0554968000
_diffrn_orient_matrix_UB_22 -0.0447999000
_diffrn_orient_matrix_UB_23 0.0095881000
_diffrn_orient_matrix_UB_31 0.0508516000
_diffrn_orient_matrix_UB_32 0.0248489000
_diffrn_orient_matrix_UB_33 -0.0340132000
_diffrn_radiation_monochromator mirror
_diffrn_radiation_probe x-ray
_diffrn_radiation_type 'Mo K\a'
_diffrn_radiation_wavelength 0.71073
_diffrn_reflns_av_R_equivalents 0.0403
_diffrn_reflns_av_unetI/netI 0.0243
_diffrn_reflns_Laue_measured_fraction_full 0.999
_diffrn_reflns_Laue_measured_fraction_max 0.926
_diffrn_reflns_limit_h_max 11
_diffrn_reflns_limit_h_min -10
_diffrn_reflns_limit_k_max 15
_diffrn_reflns_limit_k_min -15
_diffrn_reflns_limit_l_max 19
_diffrn_reflns_limit_l_min -20
_diffrn_reflns_number 37412
_diffrn_reflns_point_group_measured_fraction_full 1.000
_diffrn_reflns_point_group_measured_fraction_max 0.894
_diffrn_reflns_theta_full 25.242
_diffrn_reflns_theta_max 30.939
_diffrn_reflns_theta_min 2.303
_diffrn_source 'micro-focus sealed X-ray tube'
_diffrn_source_type 'Mova (Mo) X-ray Source'
_exptl_absorpt_coefficient_mu 1.810
_exptl_absorpt_correction_T_max 1.00000
_exptl_absorpt_correction_T_min 0.90930
_exptl_absorpt_correction_type multi-scan
_exptl_absorpt_process_details
;
CrysAlisPro 1.171.43.101a (Rigaku Oxford Diffraction, 2023)
Empirical absorption correction using spherical harmonics,
implemented in SCALE3 ABSPACK scaling algorithm.
;
_exptl_crystal_colour 'clear light yellow'
_exptl_crystal_colour_lustre clear
_exptl_crystal_colour_modifier light
_exptl_crystal_colour_primary yellow
_exptl_crystal_density_diffrn 1.665
_exptl_crystal_description block
_exptl_crystal_F_000 681
_exptl_crystal_size_max 0.1
_exptl_crystal_size_mid 0.1
_exptl_crystal_size_min 0.1
_refine_diff_density_max 0.859
_refine_diff_density_min -0.874
_refine_diff_density_rms 0.091
_refine_ls_abs_structure_details
;
 Flack x determined using 1347 quotients [(I+)-(I-)]/[(I+)+(I-)]
 (Parsons, Flack and Wagner, Acta Cryst. B69 (2013) 249-259).
;
_refine_ls_abs_structure_Flack 0.088(9)
_refine_ls_extinction_method none
_refine_ls_goodness_of_fit_ref 1.045
_refine_ls_hydrogen_treatment constr
_refine_ls_matrix_type full
_refine_ls_number_parameters 202
_refine_ls_number_reflns 3915
_refine_ls_number_restraints 0
_refine_ls_restrained_S_all 1.045
_refine_ls_R_factor_all 0.0404
_refine_ls_R_factor_gt 0.0337
_refine_ls_shift/su_max 0.008
_refine_ls_shift/su_mean 0.000
_refine_ls_structure_factor_coef Fsqd
_refine_ls_weighting_details 'w=1/[\s^2^(Fo^2^)+(0.0341P)^2^+1.8969P] where P=(Fo^2^+2Fc^2^)/3'
_refine_ls_weighting_scheme calc
_refine_ls_wR_factor_gt 0.0781
_refine_ls_wR_factor_ref 0.0817
_reflns_Friedel_coverage 0.694
_reflns_Friedel_fraction_full 1.000
_reflns_Friedel_fraction_max 0.851
_reflns_number_gt 3506
_reflns_number_total 3915
_reflns_threshold_expression 'I > 2\s(I)'
_cod_data_source_file d5sc02334c2.cif
_cod_data_source_block d-6-20250105_auto
_cod_depositor_comments 'Adding full bibliography for 1574599--1574604.cif.'
_cod_original_formula_sum 'C2.60 H0.05 N0.40 O1.20 Zn0.20'
_cod_database_code 1574602
_shelx_shelxl_version_number 2018/1
_chemical_oxdiff_formula 'C H N O Zn'
_shelx_space_group_comment
;
The symmetry employed for this shelxl refinement is uniquely defined
by the following loop, which should always be used as a source of
symmetry information in preference to the above space-group names.
They are only intended as comments.
;
_shelx_estimated_absorpt_t_max 0.840
_shelx_estimated_absorpt_t_min 0.840
_olex2_refinement_description
;
1. Fixed Uiso
 At 1.2 times of:
  All C(H) groups
 At 1.5 times of:
  All C(H,H,H) groups
2.a Ternary CH refined with riding coordinates:
 C00G(H00G)
2.b Aromatic/amide H refined with riding coordinates:
 C00A(H00A), C00D(H00D), C00E(H00E), C00F(H00F), C00J(H00J), C00K(H00K)
2.c Idealised Me refined as rotating group:
 C00M(H00B,H00C,H00H), C00O(H00I,H00L,H00M)
;
_olex2_submission_special_instructions 'No special instructions were received'
_oxdiff_exptl_absorpt_empirical_details
;
Empirical correction (ABSPACK) includes:
- Absorption correction using spherical harmonics
- Frame scaling
;
_oxdiff_exptl_absorpt_empirical_full_max 3.637
_oxdiff_exptl_absorpt_empirical_full_min 0.884

loop_
_space_group_symop_operation_xyz
'x, y, z'
'-x, -y, z'
'-x+1/2, y+1/2, -z'
'x+1/2, -y+1/2, -z'

loop_
_atom_site_label
_atom_site_type_symbol
_atom_site_fract_x
_atom_site_fract_y
_atom_site_fract_z
_atom_site_U_iso_or_equiv
_atom_site_adp_type
_atom_site_occupancy
_atom_site_site_symmetry_order
_atom_site_calc_flag
_atom_site_refinement_flags_posn
_atom_site_refinement_flags_adp
_atom_site_refinement_flags_occupancy
_atom_site_disorder_assembly
_atom_site_disorder_group
Zn01 Zn 0.59649(3) 0.61659(3) 0.74802(3) 0.01261(10) Uani 1 1 d . . . . .
O002 O 0.3087(4) 0.4902(3) 0.85020(19) 0.0210(7) Uani 1 1 d . . . . .
O003 O 0.4276(4) 0.6656(3) 0.8429(2) 0.0282(8) Uani 1 1 d . . . . .
O004 O 0.7114(2) 0.76543(18) 0.7480(3) 0.0201(4) Uani 1 1 d . . . . .
O005 O 0.9463(2) 0.67835(19) 0.7516(3) 0.0223(4) Uani 1 1 d . . . . .
O006 O 0.2999(4) 0.4889(3) 0.6480(2) 0.0248(7) Uani 1 1 d . . . . .
O007 O 0.4331(4) 0.6580(3) 0.6466(2) 0.0320(9) Uani 1 1 d . . . . .
N008 N 0.0870(5) 0.5686(3) 0.9687(2) 0.0168(7) Uani 1 1 d . . . . .
N009 N 0.0962(5) 0.5611(3) 0.5148(3) 0.0282(9) Uani 1 1 d . . . . .
C00A C 0.000000 0.500000 0.9146(4) 0.0179(11) Uani 1 2 d S T P . .
H00A H -0.000002 0.500002 0.847691 0.021 Uiso 1 2 calc R U P . .
C00B C 0.8607(3) 0.7659(3) 0.7506(4) 0.0181(5) Uani 1 1 d . . . . .
C00C C 0.3246(5) 0.5968(4) 0.8702(3) 0.0170(9) Uani 1 1 d . . . . .
C00D C 0.0593(6) 0.5400(5) 0.4240(3) 0.0343(12) Uani 1 1 d . . . . .
H00D H 0.106905 0.574477 0.370199 0.041 Uiso 1 1 calc R U . . .
C00E C 0.000000 0.500000 0.5697(5) 0.0351(18) Uani 1 2 d S T P . .
H00E H 0.000000 0.500000 0.636587 0.042 Uiso 1 2 calc R U P . .
C00F C 1.0945(4) 0.8993(3) 0.7561(3) 0.0216(6) Uani 1 1 d . . . . .
H00F H 1.159026 0.831156 0.756732 0.026 Uiso 1 1 calc R U . . .
C00G C 0.1935(5) 0.6583(4) 0.9284(3) 0.0187(8) Uani 1 1 d . . . . .
H00G H 0.132728 0.711092 0.885541 0.022 Uiso 1 1 calc R U . . .
C00H C 0.9323(4) 0.8875(3) 0.7550(3) 0.0199(6) Uani 1 1 d . . . . .
C00I C 0.3256(6) 0.5908(4) 0.6207(3) 0.0201(9) Uani 1 1 d . . . . .
C00J C 1.1602(4) 1.0114(3) 0.7562(3) 0.0229(6) Uani 1 1 d . . . . .
H00J H 1.270233 1.019297 0.757095 0.028 Uiso 1 1 calc R U . . .
C00K C 0.0536(5) 0.5434(4) 1.0617(3) 0.0219(9) Uani 1 1 d . . . . .
H00K H 0.097904 0.580257 1.115511 0.026 Uiso 1 1 calc R U . . .
C00M C 0.2648(5) 0.7343(4) 1.0085(3) 0.0259(9) Uani 1 1 d . . . . .
H00B H 0.181145 0.767847 1.047072 0.039 Uiso 1 1 calc R U . . .
H00C H 0.326609 0.798517 0.981071 0.039 Uiso 1 1 calc R U . . .
H00H H 0.331800 0.684711 1.047999 0.039 Uiso 1 1 calc R U . . .
C00N C 0.2265(6) 0.6401(5) 0.5400(5) 0.0512(17) Uani 1 1 d . . . . .
C00O C 0.1906(10) 0.7576(5) 0.5380(6) 0.093(4) Uani 1 1 d . . . . .
H00I H 0.132123 0.775355 0.480431 0.139 Uiso 1 1 calc R U . . .
H00L H 0.286736 0.804200 0.538897 0.139 Uiso 1 1 calc R U . . .
H00M H 0.127305 0.777579 0.593134 0.139 Uiso 1 1 calc R U . . .

loop_
_atom_site_aniso_label
_atom_site_aniso_U_11
_atom_site_aniso_U_22
_atom_site_aniso_U_33
_atom_site_aniso_U_23
_atom_site_aniso_U_13
_atom_site_aniso_U_12
Zn01 0.01153(15) 0.01019(15) 0.01611(16) 0.0003(2) -0.0004(2) -0.00417(11)
O002 0.0199(16) 0.0187(16) 0.0245(13) -0.0092(13) 0.0050(13) -0.0031(14)
O003 0.0252(18) 0.0165(16) 0.0431(17) -0.0015(13) 0.0179(15) -0.0028(15)
O004 0.0151(9) 0.0155(9) 0.0298(11) -0.0013(16) -0.0005(16) -0.0077(7)
O005 0.0209(10) 0.0187(10) 0.0272(11) 0.0026(15) -0.0013(16) -0.0053(8)
O006 0.0254(17) 0.0217(18) 0.0273(14) 0.0077(15) -0.0078(14) -0.0073(15)
O007 0.028(2) 0.0268(18) 0.0414(17) 0.0090(15) -0.0183(15) -0.0095(17)
N008 0.0128(15) 0.0173(17) 0.0203(14) -0.0039(11) 0.0044(13) 0.0018(14)
N009 0.0193(18) 0.025(2) 0.0401(19) 0.0147(15) -0.0119(17) -0.0138(17)
C00A 0.016(3) 0.015(3) 0.023(2) 0.000 0.000 -0.008(2)
C00B 0.0194(13) 0.0167(13) 0.0182(13) 0.000(2) -0.001(2) -0.0088(10)
C00C 0.0119(19) 0.021(2) 0.0182(17) -0.0008(16) 0.0005(14) 0.0011(17)
C00D 0.024(2) 0.044(3) 0.035(2) 0.006(2) 0.0011(18) -0.013(2)
C00E 0.043(4) 0.032(4) 0.030(3) 0.000 0.000 -0.016(4)
C00F 0.0201(14) 0.0190(14) 0.0258(15) 0.0010(18) 0.000(2) -0.0052(11)
C00G 0.0162(17) 0.0163(18) 0.0235(17) -0.0002(14) 0.0016(14) -0.0009(14)
C00H 0.0212(14) 0.0174(14) 0.0212(14) 0.000(2) 0.0007(18) -0.0082(10)
C00I 0.019(2) 0.021(2) 0.0200(17) 0.0040(15) -0.0044(15) -0.0039(18)
C00J 0.0176(13) 0.0242(15) 0.0270(17) 0.001(2) -0.003(2) -0.0080(11)
C00K 0.021(2) 0.026(2) 0.0187(17) -0.0029(15) -0.0007(15) 0.0004(18)
C00M 0.0197(18) 0.032(2) 0.0263(18) -0.0109(17) 0.0007(15) -0.0087(16)
C00N 0.039(3) 0.031(3) 0.083(4) 0.033(3) -0.045(3) -0.026(2)
C00O 0.112(7) 0.031(3) 0.136(7) 0.033(4) -0.103(6) -0.032(4)

loop_
_atom_type_symbol
_atom_type_description
_atom_type_scat_dispersion_real
_atom_type_scat_dispersion_imag
_atom_type_scat_source
C C 0.0033 0.0016 'International Tables Vol C Tables 4.2.6.8 and 6.1.1.4'
N N 0.0061 0.0033 'International Tables Vol C Tables 4.2.6.8 and 6.1.1.4'
O O 0.0106 0.0060 'International Tables Vol C Tables 4.2.6.8 and 6.1.1.4'
Zn Zn 0.2839 1.4301 'International Tables Vol C Tables 4.2.6.8 and 6.1.1.4'
H H 0.0000 0.0000 'International Tables Vol C Tables 4.2.6.8 and 6.1.1.4'

loop_
_geom_angle_atom_site_label_1
_geom_angle_atom_site_label_2
_geom_angle_atom_site_label_3
_geom_angle
_geom_angle_site_symmetry_1
_geom_angle_site_symmetry_3
_geom_angle_publ_flag
O002 Zn01 Zn01 73.36(10) 2_665 2_665 ?
O002 Zn01 O003 88.65(14) 2_665 . ?
O002 Zn01 O006 88.54(9) 2_665 2_665 ?
O002 Zn01 O007 153.46(14) 2_665 . ?
O003 Zn01 Zn01 81.51(9) . 2_665 ?
O003 Zn01 O006 156.07(14) . 2_665 ?
O003 Zn01 O007 85.14(12) . . ?
O004 Zn01 Zn01 178.23(7) . 2_665 ?
O004 Zn01 O002 107.85(13) . 2_665 ?
O004 Zn01 O003 97.16(13) . . ?
O004 Zn01 O006 106.32(13) . 2_665 ?
O004 Zn01 O007 98.53(13) . . ?
O006 Zn01 Zn01 74.91(10) 2_665 2_665 ?
O006 Zn01 O007 86.84(15) 2_665 . ?
O007 Zn01 Zn01 80.21(10) . 2_665 ?
C00C O002 Zn01 133.3(3) . 2_665 ?
C00C O003 Zn01 122.6(3) . . ?
C00B O004 Zn01 120.61(19) . . ?
C00I O006 Zn01 132.8(3) . 2_665 ?
C00I O007 Zn01 124.7(3) . . ?
C00A N008 C00G 121.8(3) . . ?
C00A N008 C00K 108.5(4) . . ?
C00K N008 C00G 129.7(4) . . ?
C00D N009 C00N 121.1(4) . . ?
C00E N009 C00D 108.8(4) . . ?
C00E N009 C00N 130.1(5) . . ?
N008 C00A N008 109.0(5) . 2_565 ?
N008 C00A H00A 125.5 . . ?
N008 C00A H00A 125.5 2_565 . ?
O004 C00B C00H 114.4(3) . . ?
O005 C00B O004 126.4(3) . . ?
O005 C00B C00H 119.2(3) . . ?
O002 C00C C00G 118.2(4) . . ?
O003 C00C O002 127.9(4) . . ?
O003 C00C C00G 113.6(4) . . ?
N009 C00D C00D 107.0(3) . 2_565 ?
N009 C00D H00D 126.5 . . ?
C00D C00D H00D 126.5 2_565 . ?
N009 C00E N009 108.3(6) . 2_565 ?
N009 C00E H00E 125.8 . . ?
N009 C00E H00E 125.8 2_565 . ?
C00H C00F H00F 120.2 . . ?
C00J C00F H00F 120.2 . . ?
C00J C00F C00H 119.5(3) . . ?
N008 C00G C00C 110.2(3) . . ?
N008 C00G H00G 108.7 . . ?
N008 C00G C00M 109.9(3) . . ?
C00C C00G H00G 108.7 . . ?
C00M C00G C00C 110.5(3) . . ?
C00M C00G H00G 108.7 . . ?
C00F C00H C00B 119.6(3) . . ?
C00J C00H C00B 121.1(3) 2_775 . ?
C00J C00H C00F 119.3(3) 2_775 . ?
O006 C00I O007 127.3(4) . . ?
O006 C00I C00N 118.3(4) . . ?
O007 C00I C00N 114.1(4) . . ?
C00F C00J C00H 121.1(3) . 2_775 ?
C00F C00J H00J 119.4 . . ?
C00H C00J H00J 119.4 2_775 . ?
N008 C00K H00K 126.5 . . ?
C00K C00K N008 107.0(2) 2_565 . ?
C00K C00K H00K 126.5 2_565 . ?
C00G C00M H00B 109.5 . . ?
C00G C00M H00C 109.5 . . ?
C00G C00M H00H 109.5 . . ?
H00B C00M H00C 109.5 . . ?
H00B C00M H00H 109.5 . . ?
H00C C00M H00H 109.5 . . ?
N009 C00N C00I 112.5(4) . . ?
C00O C00N N009 114.4(5) . . ?
C00O C00N C00I 119.7(5) . . ?
C00N C00O H00I 109.5 . . ?
C00N C00O H00L 109.5 . . ?
C00N C00O H00M 109.5 . . ?
H00I C00O H00L 109.5 . . ?
H00I C00O H00M 109.5 . . ?
H00L C00O H00M 109.5 . . ?

loop_
_geom_bond_atom_site_label_1
_geom_bond_atom_site_label_2
_geom_bond_distance
_geom_bond_site_symmetry_2
_geom_bond_publ_flag
Zn01 Zn01 3.1155(6) 2_665 ?
Zn01 O002 2.056(3) 2_665 ?
Zn01 O003 2.056(3) . ?
Zn01 O004 1.951(2) . ?
Zn01 O006 2.058(3) 2_665 ?
Zn01 O007 2.065(3) . ?
O002 C00C 1.246(6) . ?
O003 C00C 1.241(5) . ?
O004 C00B 1.284(4) . ?
O005 C00B 1.233(4) . ?
O006 C00I 1.235(6) . ?
O007 C00I 1.252(6) . ?
N008 C00A 1.323(5) . ?
N008 C00G 1.482(5) . ?
N008 C00K 1.380(5) . ?
N009 C00D 1.349(6) . ?
N009 C00E 1.329(5) . ?
N009 C00N 1.477(6) . ?
C00A H00A 0.9500 . ?
C00B C00H 1.508(4) . ?
C00C C00G 1.561(6) . ?
C00D C00D 1.363(10) 2_565 ?
C00D H00D 0.9500 . ?
C00E H00E 0.9500 . ?
C00F H00F 0.9500 . ?
C00F C00H 1.400(4) . ?
C00F C00J 1.388(4) . ?
C00G H00G 1.0000 . ?
C00G C00M 1.552(5) . ?
C00H C00J 1.393(5) 2_775 ?
C00I C00N 1.532(6) . ?
C00J H00J 0.9500 . ?
C00K C00K 1.346(10) 2_565 ?
C00K H00K 0.9500 . ?
C00M H00B 0.9800 . ?
C00M H00C 0.9800 . ?
C00M H00H 0.9800 . ?
C00N C00O 1.364(8) . ?
C00O H00I 0.9800 . ?
C00O H00L 0.9800 . ?
C00O H00M 0.9800 . ?

loop_
_geom_torsion_atom_site_label_1
_geom_torsion_atom_site_label_2
_geom_torsion_atom_site_label_3
_geom_torsion_atom_site_label_4
_geom_torsion
_geom_torsion_site_symmetry_1
_geom_torsion_site_symmetry_2
_geom_torsion_site_symmetry_3
_geom_torsion_site_symmetry_4
_geom_torsion_publ_flag
Zn01 O002 C00C O003 -14.7(7) 2_665 . . . ?
Zn01 O002 C00C C00G 158.6(3) 2_665 . . . ?
Zn01 O003 C00C O002 3.4(7) . . . . ?
Zn01 O003 C00C C00G -170.2(3) . . . . ?
Zn01 O004 C00B O005 1.4(8) . . . . ?
Zn01 O004 C00B C00H -177.2(3) . . . . ?
Zn01 O006 C00I O007 3.4(8) 2_665 . . . ?
Zn01 O006 C00I C00N 177.5(4) 2_665 . . . ?
Zn01 O007 C00I O006 -2.1(7) . . . . ?
Zn01 O007 C00I C00N -176.4(4) . . . . ?
O002 C00C C00G N008 13.1(5) . . . . ?
O002 C00C C00G C00M 134.8(4) . . . . ?
O003 C00C C00G N008 -172.6(4) . . . . ?
O003 C00C C00G C00M -50.9(5) . . . . ?
O004 C00B C00H C00F -178.6(5) . . . . ?
O004 C00B C00H C00J 0.1(6) . . . 2_775 ?
O005 C00B C00H C00F 2.7(7) . . . . ?
O005 C00B C00H C00J -178.6(5) . . . 2_775 ?
O006 C00I C00N N009 8.1(8) . . . . ?
O006 C00I C00N C00O 146.8(7) . . . . ?
O007 C00I C00N N009 -177.0(5) . . . . ?
O007 C00I C00N C00O -38.4(9) . . . . ?
C00A N008 C00G C00C -64.6(4) . . . . ?
C00A N008 C00G C00M 173.4(3) . . . . ?
C00A N008 C00K C00K 1.0(6) . . . 2_565 ?
C00D N009 C00E N009 0.9(3) . . . 2_565 ?
C00D N009 C00N C00I -137.5(6) . . . . ?
C00D N009 C00N C00O 81.5(9) . . . . ?
C00E N009 C00D C00D -2.4(8) . . . 2_565 ?
C00E N009 C00N C00I 41.7(8) . . . . ?
C00E N009 C00N C00O -99.2(7) . . . . ?
C00G N008 C00A N008 -178.0(4) . . . 2_565 ?
C00G N008 C00K C00K 178.3(5) . . . 2_565 ?
C00H C00F C00J C00H -0.2(7) . . . 2_775 ?
C00J C00F C00H C00B 177.4(4) . . . . ?
C00J C00F C00H C00J -1.4(7) . . . 2_775 ?
C00K N008 C00A N008 -0.4(2) . . . 2_565 ?
C00K N008 C00G C00C 118.4(5) . . . . ?
C00K N008 C00G C00M -3.6(6) . . . . ?
C00N N009 C00D C00D 177.0(6) . . . 2_565 ?
C00N N009 C00E N009 -178.4(6) . . . 2_565 ?
